data_2216889
loop_
_publ_author_name
'Shuangzhuan Gao'
'Jine Zhang'
'Yanping Li'
'Zhigang Zhang'

_publ_section_title Chlorido(1,10-phenanthroline)[1,1,1-trifluoro-3-(2-thenoyl)acetonato]copper(II)
_journal_coeditor_code BG2136
_journal_issue 1
_journal_name_full 'Acta Crystallographica Section E'
_journal_page_first m105
_journal_page_last m105
_journal_paper_doi 10.1107/S1600536807064203
_journal_volume 64
_journal_year 2008
_chemical_formula_iupac '[Cu (C8 H4 F3 O2 S1) Cl (C12 H8 N2)]'
_chemical_formula_moiety 'C20 H12 Cl Cu F3 N2 O2 S'
_chemical_formula_sum 'C20 H12 Cl Cu F3 N2 O2 S'
_chemical_formula_weight 500.37
_chemical_name_systematic Chlorido(1,10-phenanthroline)[1,1,1-trifluoro-3-(2-thenoyl)acetonato]copper(II)
_space_group_IT_number 14
_symmetry_cell_setting monoclinic
_symmetry_space_group_name_Hall '-P 2yn'
_symmetry_space_group_name_H-M 'P 1 21/n 1'
_atom_sites_solution_hydrogens geom
_atom_sites_solution_primary direct
_atom_sites_solution_secondary difmap
_audit_creation_method SHELXL-97
_cell_angle_alpha 90.00
_cell_angle_beta 115.689(10)
_cell_angle_gamma 90.00
_cell_formula_units_Z 4
_cell_length_a 12.461(9)
_cell_length_b 13.238(9)
_cell_length_c 12.932(8)
_cell_measurement_reflns_used 814
_cell_measurement_temperature 298(2)
_cell_measurement_theta_max 18.803
_cell_measurement_theta_min 2.3245
_cell_volume 1922(2)
_computing_cell_refinement 'SAINT (Bruker, 2000)'
_computing_data_collection 'SMART (Bruker, 2000)'
_computing_data_reduction 'SAINT (Bruker, 2000)'
_computing_molecular_graphics 'SHELXTL (Bruker, 2000)'
_computing_publication_material 'SHELXTL (Bruker, 2000)'
_computing_structure_refinement 'SHELXL97 (Sheldrick, 1997)'
_computing_structure_solution 'SHELXS97 (Sheldrick, 1990)'
_diffrn_ambient_temperature 298(2)
_diffrn_measured_fraction_theta_full 0.999
_diffrn_measured_fraction_theta_max 0.999
_diffrn_measurement_device_type 'Bruker SMART CCD area-detector'
_diffrn_measurement_method '\f and \w'
_diffrn_radiation_monochromator graphite
_diffrn_radiation_source 'fine-focus sealed tube'
_diffrn_radiation_type MoK\a
_diffrn_radiation_wavelength 0.71073
_diffrn_reflns_av_R_equivalents 0.0680
_diffrn_reflns_av_sigmaI/netI 0.1033
_diffrn_reflns_limit_h_max 14
_diffrn_reflns_limit_h_min -7
_diffrn_reflns_limit_k_max 15
_diffrn_reflns_limit_k_min -14
_diffrn_reflns_limit_l_max 14
_diffrn_reflns_limit_l_min -15
_diffrn_reflns_number 9166
_diffrn_reflns_theta_full 25.00
_diffrn_reflns_theta_max 25.00
_diffrn_reflns_theta_min 1.90
_exptl_absorpt_coefficient_mu 1.433
_exptl_absorpt_correction_T_max 0.94
_exptl_absorpt_correction_T_min 0.60
_exptl_absorpt_correction_type multi-scan
_exptl_absorpt_process_details '(SADABS; Sheldrick,1996)'
_exptl_crystal_colour green
_exptl_crystal_density_diffrn 1.729
_exptl_crystal_density_method 'not measured'
_exptl_crystal_description block
_exptl_crystal_F_000 1004
_exptl_crystal_size_max 0.4
_exptl_crystal_size_mid 0.1
_exptl_crystal_size_min 0.04
_refine_diff_density_max 0.666
_refine_diff_density_min -0.306
_refine_ls_extinction_method none
_refine_ls_goodness_of_fit_ref 1.003
_refine_ls_hydrogen_treatment constr
_refine_ls_matrix_type full
_refine_ls_number_parameters 271
_refine_ls_number_reflns 3376
_refine_ls_number_restraints 0
_refine_ls_restrained_S_all 1.003
_refine_ls_R_factor_all 0.1120
_refine_ls_R_factor_gt 0.0618
_refine_ls_shift/su_max 0.000
_refine_ls_shift/su_mean 0.000
_refine_ls_structure_factor_coef Fsqd
_refine_ls_weighting_details 'calc w=1/[\s^2^(Fo^2^)+(0.0468P)^2^] where P=(Fo^2^+2Fc^2^)/3'
_refine_ls_weighting_scheme calc
_refine_ls_wR_factor_gt 0.1255
_refine_ls_wR_factor_ref 0.1418
_reflns_number_gt 2081
_reflns_number_total 3376
_reflns_threshold_expression I>2\s(I)
_cod_data_source_file bg2136.cif
_cod_data_source_block I
_cod_original_sg_symbol_Hall '-p 2yn'
_cod_original_sg_symbol_H-M 'P 21/n'
_cod_database_code 2216889
_cod_database_fobs_code 2216889

loop_
_symmetry_equiv_pos_as_xyz
'x, y, z'
'-x+1/2, y+1/2, -z+1/2'
'-x, -y, -z'
'x-1/2, -y-1/2, z-1/2'

loop_
_atom_site_type_symbol
_atom_site_label
_atom_site_fract_x
_atom_site_fract_y
_atom_site_fract_z
_atom_site_U_iso_or_equiv
_atom_site_adp_type
_atom_site_calc_flag
_atom_site_refinement_flags
_atom_site_occupancy
Cu Cu1 0.71468(6) 0.01669(5) 0.57227(6) 0.0501(3) Uani d . 1
N N1 0.6585(4) 0.1601(3) 0.5616(4) 0.0478(11) Uani d . 1
N N2 0.7777(4) 0.0686(3) 0.4629(4) 0.0494(12) Uani d . 1
O O1 0.6154(3) -0.0264(3) 0.6471(3) 0.0544(10) Uani d . 1
O O2 0.7311(3) -0.1210(3) 0.5297(3) 0.0590(11) Uani d . 1
Cl Cl1 0.90480(13) 0.03410(10) 0.74564(12) 0.0541(4) Uani d . 1
C C1 0.6010(5) 0.2048(4) 0.6148(5) 0.0535(15) Uani d . 1
H H1 0.5748 0.1654 0.6589 0.064 Uiso calc R 1
C C2 0.5784(5) 0.3075(4) 0.6072(5) 0.0606(17) Uani d . 1
H H2 0.5386 0.3360 0.6465 0.073 Uiso calc R 1
C C3 0.6144(5) 0.3664(4) 0.5425(5) 0.0642(19) Uani d . 1
H H3 0.5996 0.4355 0.5377 0.077 Uiso calc R 1
C C4 0.6738(5) 0.3234(4) 0.4829(5) 0.0548(16) Uani d . 1
C C5 0.7162(6) 0.3764(5) 0.4130(6) 0.0684(19) Uani d . 1
H H5 0.7002 0.4452 0.4008 0.082 Uiso calc R 1
C C6 0.7791(6) 0.3311(5) 0.3632(6) 0.0720(19) Uani d . 1
H H6 0.8067 0.3691 0.3192 0.086 Uiso calc R 1
C C7 0.8040(5) 0.2238(5) 0.3778(5) 0.0542(15) Uani d . 1
C C8 0.8706(5) 0.1718(5) 0.3331(5) 0.0641(17) Uani d . 1
H H8 0.9029 0.2059 0.2904 0.077 Uiso calc R 1
C C9 0.8890(5) 0.0690(5) 0.3517(5) 0.0664(18) Uani d . 1
H H9 0.9325 0.0327 0.3213 0.080 Uiso calc R 1
C C10 0.8400(5) 0.0217(5) 0.4178(5) 0.0571(16) Uani d . 1
H H10 0.8523 -0.0474 0.4307 0.069 Uiso calc R 1
C C11 0.7609(4) 0.1693(4) 0.4442(4) 0.0466(14) Uani d . 1
C C12 0.6948(5) 0.2193(4) 0.4964(4) 0.0475(14) Uani d . 1
C C13 0.7552(6) -0.2949(4) 0.5483(6) 0.0580(16) Uani d . 1
C C14 0.7086(5) -0.1973(4) 0.5779(5) 0.0453(14) Uani d . 1
C C15 0.6530(4) -0.2017(4) 0.6474(4) 0.0445(13) Uani d . 1
H H15 0.6439 -0.2644 0.6752 0.053 Uiso calc R 1
C C16 0.6080(4) -0.1150(4) 0.6796(4) 0.0429(13) Uani d . 1
C C17 0.5462(5) -0.1259(4) 0.7522(4) 0.0449(13) Uani d . 1
C C18 0.5205(4) -0.2110(4) 0.7965(4) 0.0466(14) Uani d . 1
H H18 0.5408 -0.2757 0.7833 0.056 Uiso calc R 1
C C19 0.4607(5) -0.1909(4) 0.8637(5) 0.0557(15) Uani d . 1
H H19 0.4366 -0.2408 0.8997 0.067 Uiso calc R 1
C C20 0.4413(5) -0.0913(5) 0.8711(5) 0.0644(17) Uani d . 1
H H20 0.4027 -0.0649 0.9125 0.077 Uiso calc R 1
F F1 0.7280(4) -0.3772(2) 0.5884(4) 0.0920(13) Uani d . 1
F F2 0.8728(3) -0.2922(3) 0.5907(3) 0.0871(12) Uani d . 1
F F3 0.7167(4) -0.3060(3) 0.4371(3) 0.0939(13) Uani d . 1
S S1 0.49607(15) -0.02018(11) 0.79536(15) 0.0645(5) Uani d . 1

loop_
_atom_site_aniso_label
_atom_site_aniso_U_11
_atom_site_aniso_U_22
_atom_site_aniso_U_33
_atom_site_aniso_U_12
_atom_site_aniso_U_13
_atom_site_aniso_U_23
Cu1 0.0606(5) 0.0418(4) 0.0591(5) 0.0045(3) 0.0365(4) 0.0020(3)
N1 0.047(3) 0.048(3) 0.049(3) 0.001(2) 0.022(2) -0.003(2)
N2 0.050(3) 0.048(3) 0.054(3) -0.001(2) 0.027(3) -0.002(2)
O1 0.066(3) 0.042(2) 0.071(3) 0.0025(19) 0.044(2) -0.0024(19)
O2 0.079(3) 0.042(2) 0.076(3) 0.001(2) 0.052(2) -0.0025(19)
Cl1 0.0571(9) 0.0510(9) 0.0583(9) 0.0043(7) 0.0288(8) 0.0062(7)
C1 0.054(4) 0.050(4) 0.057(4) 0.006(3) 0.025(3) -0.006(3)
C2 0.064(4) 0.048(4) 0.062(4) 0.008(3) 0.019(4) -0.013(3)
C3 0.059(4) 0.044(4) 0.068(4) 0.005(3) 0.008(4) -0.009(3)
C4 0.048(4) 0.043(3) 0.059(4) -0.003(3) 0.009(3) 0.000(3)
C5 0.066(5) 0.046(4) 0.076(5) -0.005(3) 0.016(4) 0.015(3)
C6 0.072(5) 0.070(5) 0.071(5) -0.019(4) 0.028(4) 0.017(4)
C7 0.044(4) 0.067(4) 0.045(3) -0.003(3) 0.012(3) 0.008(3)
C8 0.059(4) 0.092(5) 0.043(4) -0.015(4) 0.023(3) 0.007(3)
C9 0.048(4) 0.101(5) 0.057(4) -0.006(4) 0.030(3) -0.007(4)
C10 0.057(4) 0.063(4) 0.060(4) 0.009(3) 0.034(3) -0.004(3)
C11 0.039(3) 0.054(4) 0.041(3) -0.008(3) 0.012(3) -0.002(3)
C12 0.038(3) 0.050(3) 0.039(3) -0.004(3) 0.002(3) -0.001(3)
C13 0.058(4) 0.049(4) 0.075(5) 0.004(3) 0.036(4) -0.009(3)
C14 0.045(3) 0.037(3) 0.048(3) 0.003(3) 0.014(3) -0.002(3)
C15 0.049(4) 0.038(3) 0.051(3) 0.003(3) 0.026(3) -0.001(2)
C16 0.034(3) 0.049(3) 0.043(3) -0.004(3) 0.014(3) -0.005(3)
C17 0.047(3) 0.047(3) 0.041(3) 0.001(3) 0.018(3) -0.003(3)
C18 0.043(3) 0.046(3) 0.051(4) 0.003(3) 0.021(3) -0.004(3)
C19 0.056(4) 0.061(4) 0.061(4) -0.007(3) 0.036(3) 0.000(3)
C20 0.058(4) 0.074(4) 0.075(4) -0.002(3) 0.042(4) -0.011(3)
F1 0.135(4) 0.040(2) 0.151(4) 0.002(2) 0.109(3) -0.001(2)
F2 0.066(3) 0.074(2) 0.127(3) 0.013(2) 0.048(3) -0.007(2)
F3 0.125(3) 0.089(3) 0.075(3) 0.017(2) 0.051(3) -0.024(2)
S1 0.0722(11) 0.0507(9) 0.0895(12) -0.0013(8) 0.0529(10) -0.0125(8)

loop_
_atom_type_symbol
_atom_type_description
_atom_type_scat_dispersion_real
_atom_type_scat_dispersion_imag
_atom_type_scat_source
C C 0.0033 0.0016 'International Tables Vol C Tables 4.2.6.8 and 6.1.1.4'
H H 0.0000 0.0000 'International Tables Vol C Tables 4.2.6.8 and 6.1.1.4'
N N 0.0061 0.0033 'International Tables Vol C Tables 4.2.6.8 and 6.1.1.4'
O O 0.0106 0.0060 'International Tables Vol C Tables 4.2.6.8 and 6.1.1.4'
F F 0.0171 0.0103 'International Tables Vol C Tables 4.2.6.8 and 6.1.1.4'
S S 0.1246 0.1234 'International Tables Vol C Tables 4.2.6.8 and 6.1.1.4'
Cl Cl 0.1484 0.1585 'International Tables Vol C Tables 4.2.6.8 and 6.1.1.4'
Cu Cu 0.3201 1.2651 'International Tables Vol C Tables 4.2.6.8 and 6.1.1.4'

loop_
_geom_angle_atom_site_label_1
_geom_angle_atom_site_label_2
_geom_angle_atom_site_label_3
_geom_angle
O2 Cu1 O1 91.93(16)
O2 Cu1 N1 161.00(17)
O1 Cu1 N1 91.92(18)
O2 Cu1 N2 89.98(18)
O1 Cu1 N2 165.85(17)
N1 Cu1 N2 81.94(19)
O2 Cu1 Cl1 99.65(12)
O1 Cu1 Cl1 98.15(14)
N1 Cu1 Cl1 98.21(13)
N2 Cu1 Cl1 95.34(14)
C1 N1 C12 117.5(5)
C1 N1 Cu1 129.5(4)
C12 N1 Cu1 112.8(4)
C10 N2 C11 117.5(5)
C10 N2 Cu1 129.6(4)
C11 N2 Cu1 112.6(4)
C16 O1 Cu1 126.1(3)
C14 O2 Cu1 122.0(4)
N1 C1 C2 122.7(6)
N1 C1 H1 118.6
C2 C1 H1 118.6
C3 C2 C1 119.8(6)
C3 C2 H2 120.1
C1 C2 H2 120.1
C2 C3 C4 120.1(6)
C2 C3 H3 119.9
C4 C3 H3 119.9
C12 C4 C3 116.5(6)
C12 C4 C5 117.8(6)
C3 C4 C5 125.7(6)
C6 C5 C4 122.5(6)
C6 C5 H5 118.7
C4 C5 H5 118.7
C5 C6 C7 120.6(6)
C5 C6 H6 119.7
C7 C6 H6 119.7
C8 C7 C11 117.4(6)
C8 C7 C6 124.6(6)
C11 C7 C6 118.0(6)
C7 C8 C9 120.1(6)
C7 C8 H8 120.0
C9 C8 H8 120.0
C8 C9 C10 117.7(6)
C8 C9 H9 121.1
C10 C9 H9 121.1
N2 C10 C9 124.0(6)
N2 C10 H10 118.0
C9 C10 H10 118.0
N2 C11 C7 123.2(5)
N2 C11 C12 116.5(5)
C7 C11 C12 120.2(5)
N1 C12 C4 123.3(6)
N1 C12 C11 115.9(5)
C4 C12 C11 120.7(6)
F3 C13 F1 107.8(5)
F3 C13 F2 105.7(5)
F1 C13 F2 106.7(5)
F3 C13 C14 111.7(5)
F1 C13 C14 114.2(5)
F2 C13 C14 110.2(5)
O2 C14 C15 129.9(5)
O2 C14 C13 110.8(5)
C15 C14 C13 119.2(5)
C14 C15 C16 122.8(5)
C14 C15 H15 118.6
C16 C15 H15 118.6
O1 C16 C15 124.0(5)
O1 C16 C17 116.3(5)
C15 C16 C17 119.7(5)
C18 C17 C16 129.7(5)
C18 C17 S1 110.6(4)
C16 C17 S1 119.7(4)
C17 C18 C19 113.0(5)
C17 C18 H18 123.5
C19 C18 H18 123.5
C20 C19 C18 113.0(5)
C20 C19 H19 123.5
C18 C19 H19 123.5
C19 C20 S1 111.8(5)
C19 C20 H20 124.1
S1 C20 H20 124.1
C20 S1 C17 91.6(3)

loop_
_geom_bond_atom_site_label_1
_geom_bond_atom_site_label_2
_geom_bond_distance
_geom_bond_publ_flag
Cu1 O2 1.941(4) y
Cu1 O1 1.956(4) y
Cu1 N1 2.007(4) y
Cu1 N2 2.013(5) y
Cu1 Cl1 2.467(2) y
N1 C1 1.328(7) ?
N1 C12 1.364(7) ?
N2 C10 1.312(7) ?
N2 C11 1.355(6) ?
O1 C16 1.263(6) ?
O2 C14 1.280(6) ?
C1 C2 1.383(7) ?
C1 H1 0.9300 ?
C2 C3 1.355(8) ?
C2 H2 0.9300 ?
C3 C4 1.400(8) ?
C3 H3 0.9300 ?
C4 C12 1.399(7) ?
C4 C5 1.416(9) ?
C5 C6 1.352(9) ?
C5 H5 0.9300 ?
C6 C7 1.448(8) ?
C6 H6 0.9300 ?
C7 C8 1.383(8) ?
C7 C11 1.396(8) ?
C8 C9 1.383(8) ?
C8 H8 0.9300 ?
C9 C10 1.395(8) ?
C9 H9 0.9300 ?
C10 H10 0.9300 ?
C11 C12 1.434(8) ?
C13 F3 1.312(7) ?
C13 F1 1.313(7) ?
C13 F2 1.324(6) ?
C13 C14 1.533(7) ?
C14 C15 1.353(7) ?
C15 C16 1.417(7) ?
C15 H15 0.9300 ?
C16 C17 1.458(7) ?
C17 C18 1.363(7) ?
C17 S1 1.721(5) ?
C18 C19 1.394(7) ?
C18 H18 0.9300 ?
C19 C20 1.350(7) ?
C19 H19 0.9300 ?
C20 S1 1.700(6) ?
C20 H20 0.9300 ?

loop_
_geom_hbond_atom_site_label_D
_geom_hbond_atom_site_label_H
_geom_hbond_atom_site_label_A
_geom_hbond_site_symmetry_A
_geom_hbond_distance_DH
_geom_hbond_distance_HA
_geom_hbond_distance_DA
_geom_hbond_angle_DHA
_geom_hbond_publ_flag
C18 H18 Cl1 2_646 0.93 2.68 3.604(6) 176.7 y

loop_
_geom_torsion_atom_site_label_1
_geom_torsion_atom_site_label_2
_geom_torsion_atom_site_label_3
_geom_torsion_atom_site_label_4
_geom_torsion
O2 Cu1 N1 C1 116.2(6)
O1 Cu1 N1 C1 14.6(5)
N2 Cu1 N1 C1 -178.1(5)
Cl1 Cu1 N1 C1 -83.9(5)
O2 Cu1 N1 C12 -69.4(7)
O1 Cu1 N1 C12 -171.0(3)
N2 Cu1 N1 C12 -3.8(3)
Cl1 Cu1 N1 C12 90.5(3)
O2 Cu1 N2 C10 -19.5(5)
O1 Cu1 N2 C10 -117.4(7)
N1 Cu1 N2 C10 177.7(5)
Cl1 Cu1 N2 C10 80.1(5)
O2 Cu1 N2 C11 167.3(4)
O1 Cu1 N2 C11 69.5(8)
N1 Cu1 N2 C11 4.6(3)
Cl1 Cu1 N2 C11 -93.0(3)
O2 Cu1 O1 C16 18.6(4)
N1 Cu1 O1 C16 180.0(4)
N2 Cu1 O1 C16 116.2(7)
Cl1 Cu1 O1 C16 -81.5(4)
O1 Cu1 O2 C14 -17.6(4)
N1 Cu1 O2 C14 -119.2(6)
N2 Cu1 O2 C14 176.4(4)
Cl1 Cu1 O2 C14 81.0(4)
C12 N1 C1 C2 -0.7(8)
Cu1 N1 C1 C2 173.4(4)
N1 C1 C2 C3 0.7(9)
C1 C2 C3 C4 0.3(9)
C2 C3 C4 C12 -1.3(8)
C2 C3 C4 C5 -179.7(6)
C12 C4 C5 C6 -2.4(9)
C3 C4 C5 C6 176.0(6)
C4 C5 C6 C7 1.3(10)
C5 C6 C7 C8 -178.0(6)
C5 C6 C7 C11 0.2(9)
C11 C7 C8 C9 2.0(8)
C6 C7 C8 C9 -179.8(5)
C7 C8 C9 C10 -1.0(9)
C11 N2 C10 C9 -0.3(8)
Cu1 N2 C10 C9 -173.2(4)
C8 C9 C10 N2 0.1(9)
C10 N2 C11 C7 1.5(8)
Cu1 N2 C11 C7 175.5(4)
C10 N2 C11 C12 -178.6(5)
Cu1 N2 C11 C12 -4.6(6)
C8 C7 C11 N2 -2.3(8)
C6 C7 C11 N2 179.4(5)
C8 C7 C11 C12 177.8(5)
C6 C7 C11 C12 -0.5(8)
C1 N1 C12 C4 -0.4(7)
Cu1 N1 C12 C4 -175.4(4)
C1 N1 C12 C11 177.5(4)
Cu1 N1 C12 C11 2.5(5)
C3 C4 C12 N1 1.3(8)
C5 C4 C12 N1 179.9(5)
C3 C4 C12 C11 -176.5(5)
C5 C4 C12 C11 2.1(8)
N2 C11 C12 N1 1.5(7)
C7 C11 C12 N1 -178.7(4)
N2 C11 C12 C4 179.4(5)
C7 C11 C12 C4 -0.7(8)
Cu1 O2 C14 C15 12.5(8)
Cu1 O2 C14 C13 -167.2(3)
F3 C13 C14 O2 -52.9(7)
F1 C13 C14 O2 -175.5(5)
F2 C13 C14 O2 64.3(7)
F3 C13 C14 C15 127.4(6)
F1 C13 C14 C15 4.8(8)
F2 C13 C14 C15 -115.3(6)
O2 C14 C15 C16 -0.1(9)
C13 C14 C15 C16 179.6(5)
Cu1 O1 C16 C15 -12.7(7)
Cu1 O1 C16 C17 168.8(3)
C14 C15 C16 O1 -0.1(8)
C14 C15 C16 C17 178.3(5)
O1 C16 C17 C18 177.3(5)
C15 C16 C17 C18 -1.2(8)
O1 C16 C17 S1 -3.7(6)
C15 C16 C17 S1 177.8(4)
C16 C17 C18 C19 179.4(5)
S1 C17 C18 C19 0.3(6)
C17 C18 C19 C20 -0.3(7)
C18 C19 C20 S1 0.1(7)
C19 C20 S1 C17 0.1(5)
C18 C17 S1 C20 -0.2(4)
C16 C17 S1 C20 -179.4(4)
